data_8102166
loop_
_publ_author_name
'Yazdanbakhsh, Mohammad'
'Sabbaghi, Fahimeh'
'Boese, Roland'

_publ_section_title
;
Crystal structure of N-trifluoroacetyl-N',N&quot;-bis(N-cyclohexylmethyl)
phosphoric triamide, CF~3~C(O)N(H)P(O)[N(CH~3~)(C~6~H~11~)]~2~
;
_journal_issue 3
_journal_name_full 'Zeitschrift f\"ur Kristallographie - New Crystal Structures'
_journal_page_first 331
_journal_page_last 332
_journal_volume 222
_journal_year 2007
_chemical_formula_structural CF3C(O)N(H)P(O)[N(CH3)(C6H11)]2
_chemical_formula_sum 'C16 H29 F3 N3 O2 P'
_chemical_formula_weight 383.39
_chemical_name_systematic
; 
N-trifluoroacetyl-N',N"-bis(N-cyclohexylmethyl)phosphoric 
triamide, CF3C(O)N(H)P(O)[N(CH3)(C6H11)]2
;
_space_group_IT_number 2
_symmetry_cell_setting triclinic
_symmetry_space_group_name_Hall '-P 1'
_symmetry_space_group_name_H-M 'P -1'
_atom_sites_solution_hydrogens geom
_atom_sites_solution_primary direct
_atom_sites_solution_secondary difmap
_audit_creation_method SHELXL-97
_cell_angle_alpha 106.370(3)
_cell_angle_beta 103.077(3)
_cell_angle_gamma 109.306(2)
_cell_formula_units_Z 2
_cell_length_a 8.4051(4)
_cell_length_b 10.9557(5)
_cell_length_c 12.4462(9)
_cell_measurement_temperature 203(2)
_cell_volume 971.07(10)
_computing_structure_refinement 'SHELXL-97 (Sheldrick, 1997)'
_computing_structure_solution 'SHELXS-97 (Sheldrick, 1990)'
_diffrn_ambient_temperature 203(2)
_diffrn_measured_fraction_theta_full 0.977
_diffrn_measured_fraction_theta_max 0.977
_diffrn_radiation_monochromator graphite
_diffrn_radiation_source 'fine-focus sealed tube'
_diffrn_radiation_type MoK\a
_diffrn_radiation_wavelength 0.71073
_diffrn_reflns_av_R_equivalents 0.0239
_diffrn_reflns_av_sigmaI/netI 0.0173
_diffrn_reflns_limit_h_max 13
_diffrn_reflns_limit_h_min -13
_diffrn_reflns_limit_k_max 17
_diffrn_reflns_limit_k_min -17
_diffrn_reflns_limit_l_max 19
_diffrn_reflns_limit_l_min -18
_diffrn_reflns_number 46850
_diffrn_reflns_theta_full 33.66
_diffrn_reflns_theta_max 33.66
_diffrn_reflns_theta_min 1.82
_exptl_absorpt_coefficient_mu 0.183
_exptl_crystal_colour colorless
_exptl_crystal_density_diffrn 1.311
_exptl_crystal_density_method 'not measured'
_exptl_crystal_description block
_exptl_crystal_F_000 408
_exptl_crystal_size_max 0.32
_exptl_crystal_size_mid 0.28
_exptl_crystal_size_min 0.21
_refine_diff_density_max 0.765
_refine_diff_density_min -0.432
_refine_diff_density_rms 0.056
_refine_ls_extinction_method none
_refine_ls_goodness_of_fit_ref 1.046
_refine_ls_hydrogen_treatment mixed
_refine_ls_matrix_type full
_refine_ls_number_parameters 226
_refine_ls_number_reflns 7535
_refine_ls_number_restraints 0
_refine_ls_restrained_S_all 1.046
_refine_ls_R_factor_all 0.0645
_refine_ls_R_factor_gt 0.0518
_refine_ls_shift/su_max 0.000
_refine_ls_shift/su_mean 0.000
_refine_ls_structure_factor_coef Fsqd
_refine_ls_weighting_details 'calc w=1/[\s^2^(Fo^2^)+(0.0865P)^2^+0.2503P] where P=(Fo^2^+2Fc^2^)/3'
_refine_ls_weighting_scheme calc
_refine_ls_wR_factor_gt 0.1474
_refine_ls_wR_factor_ref 0.1591
_reflns_number_gt 6076
_reflns_number_total 7535
_reflns_threshold_expression >2sigma(I)
_cod_data_source_file 1267-2070.cff
_cod_data_source_block yaz_h
_cod_original_sg_symbol_H-M P-1
_cod_database_code 8102166

loop_
_symmetry_equiv_pos_as_xyz
'x, y, z'
'-x, -y, -z'

loop_
_atom_site_label
_atom_site_type_symbol
_atom_site_fract_x
_atom_site_fract_y
_atom_site_fract_z
_atom_site_U_iso_or_equiv
_atom_site_adp_type
_atom_site_occupancy
_atom_site_symmetry_multiplicity
_atom_site_Wyckoff_symbol
_atom_site_calc_flag
_atom_site_refinement_flags
_atom_site_disorder_assembly
_atom_site_disorder_group
P1 P 0.04680(4) 0.63166(3) 0.39106(3) 0.02875(9) Uani 1 2 i d . . .
O1 O 0.03577(12) 0.48946(9) 0.37321(8) 0.03227(18) Uani 1 2 i d . . .
O2 O 0.23020(19) 0.95321(11) 0.57586(12) 0.0547(3) Uani 1 2 i d . . .
N1 N 0.10845(15) 0.71732(11) 0.54222(10) 0.0343(2) Uani 1 2 i d . . .
H1 H 0.0774 0.6650 0.5791 0.041 Uiso 1 2 i d R . .
N2 N -0.14630(13) 0.62939(11) 0.32492(11) 0.0361(2) Uani 1 2 i d . . .
N3 N 0.19745(13) 0.73321(11) 0.35499(10) 0.0327(2) Uani 1 2 i d . . .
F1 F 0.03947(19) 0.83749(19) 0.75015(13) 0.0973(6) Uani 1 2 i d . . .
F2 F 0.2702(2) 1.02700(12) 0.80216(11) 0.0784(4) Uani 1 2 i d . . .
F3 F 0.2979(3) 0.84026(17) 0.79264(12) 0.0873(5) Uani 1 2 i d . . .
C1 C 0.17976(19) 0.85695(13) 0.60818(13) 0.0382(3) Uani 1 2 i d . . .
C2 C 0.1960(2) 0.89179(15) 0.73970(14) 0.0448(3) Uani 1 2 i d . . .
C3 C -0.1689(2) 0.76058(16) 0.3563(2) 0.0526(4) Uani 1 2 i d . . .
H3A H -0.2398 0.7643 0.2850 0.079 Uiso 1 2 i d R . .
H3B H -0.0514 0.8395 0.3912 0.079 Uiso 1 2 i d R . .
H3C H -0.2299 0.7649 0.4138 0.079 Uiso 1 2 i d R . .
C4 C -0.31076(15) 0.49623(13) 0.27031(13) 0.0347(2) Uani 1 2 i d . . .
H4 H -0.2731 0.4216 0.2510 0.042 Uiso 1 2 i d R . .
C5 C -0.4336(2) 0.48391(18) 0.15294(16) 0.0488(3) Uani 1 2 i d . . .
H5A H -0.3691 0.4923 0.0989 0.059 Uiso 1 2 i d R . .
H5B H -0.4718 0.5585 0.1685 0.059 Uiso 1 2 i d R . .
C6 C -0.5996(2) 0.3431(2) 0.09560(18) 0.0606(5) Uani 1 2 i d . . .
H6A H -0.5613 0.2688 0.0757 0.073 Uiso 1 2 i d R . .
H6B H -0.6778 0.3369 0.0230 0.073 Uiso 1 2 i d R . .
C7 C -0.7015(2) 0.3238(2) 0.18025(19) 0.0583(5) Uani 1 2 i d . . .
H7A H -0.8031 0.2339 0.1433 0.070 Uiso 1 2 i d R . .
H7B H -0.7456 0.3949 0.1967 0.070 Uiso 1 2 i d R . .
C8 C -0.5796(2) 0.33572(19) 0.29745(17) 0.0508(4) Uani 1 2 i d . . .
H8A H -0.5431 0.2601 0.2816 0.061 Uiso 1 2 i d R . .
H8B H -0.6447 0.3275 0.3512 0.061 Uiso 1 2 i d R . .
C9 C -0.41185(19) 0.47503(16) 0.35610(15) 0.0431(3) Uani 1 2 i d . . .
H9A H -0.4475 0.5503 0.3798 0.052 Uiso 1 2 i d R . .
H9B H -0.3331 0.4774 0.4266 0.052 Uiso 1 2 i d R . .
C10 C 0.38794(16) 0.77707(16) 0.42241(14) 0.0409(3) Uani 1 2 i d . . .
H10A H 0.4529 0.7690 0.3674 0.061 Uiso 1 2 i d R . .
H10B H 0.3977 0.7174 0.4658 0.061 Uiso 1 2 i d R . .
H10C H 0.4391 0.8738 0.4786 0.061 Uiso 1 2 i d R . .
C11 C 0.15562(16) 0.75732(12) 0.24352(11) 0.0308(2) Uani 1 2 i d . . .
H11 H 0.0268 0.7191 0.2087 0.037 Uiso 1 2 i d R . .
C12 C 0.2259(3) 0.91331(15) 0.26726(15) 0.0533(4) Uani 1 2 i d . . .
H12A H 0.3553 0.9549 0.2974 0.064 Uiso 1 2 i d R . .
H12B H 0.1861 0.9595 0.3263 0.064 Uiso 1 2 i d R . .
C13 C 0.1591(3) 0.9329(2) 0.1511(2) 0.0745(7) Uani 1 2 i d . . .
H13A H 0.2032 1.0311 0.1662 0.089 Uiso 1 2 i d R . .
H13B H 0.0298 0.8940 0.1230 0.089 Uiso 1 2 i d R . .
C14 C 0.2180(4) 0.8623(4) 0.0576(2) 0.0938(10) Uani 1 2 i d . . .
H14A H 0.3468 0.9074 0.0821 0.113 Uiso 1 2 i d R . .
H14B H 0.1672 0.8714 -0.0154 0.113 Uiso 1 2 i d R . .
C15 C 0.1569(4) 0.7076(4) 0.03458(19) 0.0867(8) Uani 1 2 i d . . .
H15A H 0.2055 0.6669 -0.0212 0.104 Uiso 1 2 i d R . .
H15B H 0.0279 0.6605 -0.0009 0.104 Uiso 1 2 i d R . .
C16 C 0.2207(3) 0.6855(2) 0.15126(17) 0.0624(5) Uani 1 2 i d . . .
H16A H 0.1711 0.5869 0.1346 0.075 Uiso 1 2 i d R . .
H16B H 0.3497 0.7215 0.1820 0.075 Uiso 1 2 i d R . .

loop_
_atom_site_aniso_label
_atom_site_aniso_U_11
_atom_site_aniso_U_22
_atom_site_aniso_U_33
_atom_site_aniso_U_23
_atom_site_aniso_U_13
_atom_site_aniso_U_12
P1 0.02604(14) 0.02524(14) 0.04246(17) 0.01982(12) 0.01479(11) 0.01212(10)
O1 0.0347(4) 0.0270(4) 0.0434(5) 0.0195(3) 0.0165(3) 0.0159(3)
O2 0.0748(8) 0.0289(5) 0.0670(7) 0.0244(5) 0.0369(6) 0.0169(5)
N1 0.0395(5) 0.0257(4) 0.0439(5) 0.0190(4) 0.0195(4) 0.0130(4)
N2 0.0255(4) 0.0290(5) 0.0611(7) 0.0253(5) 0.0159(4) 0.0129(4)
N3 0.0237(4) 0.0364(5) 0.0453(5) 0.0257(4) 0.0135(4) 0.0119(4)
F1 0.0678(8) 0.1175(13) 0.0725(8) 0.0110(8) 0.0470(7) 0.0066(8)
F2 0.1144(11) 0.0384(5) 0.0621(7) 0.0074(5) 0.0267(7) 0.0220(6)
F3 0.1336(13) 0.0949(10) 0.0593(7) 0.0344(7) 0.0292(8) 0.0779(10)
C1 0.0399(6) 0.0283(5) 0.0517(7) 0.0180(5) 0.0225(6) 0.0144(5)
C2 0.0483(7) 0.0346(6) 0.0510(8) 0.0137(6) 0.0226(6) 0.0161(6)
C3 0.0359(6) 0.0348(6) 0.0962(13) 0.0315(7) 0.0226(7) 0.0209(5)
C4 0.0259(5) 0.0332(5) 0.0509(7) 0.0247(5) 0.0144(5) 0.0117(4)
C5 0.0371(6) 0.0551(9) 0.0572(9) 0.0360(7) 0.0126(6) 0.0136(6)
C6 0.0422(8) 0.0625(11) 0.0593(10) 0.0309(8) 0.0007(7) 0.0066(7)
C7 0.0282(6) 0.0591(10) 0.0850(12) 0.0434(9) 0.0090(7) 0.0096(6)
C8 0.0326(6) 0.0528(8) 0.0706(10) 0.0390(8) 0.0180(6) 0.0098(6)
C9 0.0341(6) 0.0440(7) 0.0563(8) 0.0283(6) 0.0197(6) 0.0124(5)
C10 0.0255(5) 0.0503(7) 0.0519(7) 0.0288(6) 0.0128(5) 0.0147(5)
C11 0.0289(5) 0.0265(5) 0.0365(5) 0.0153(4) 0.0113(4) 0.0087(4)
C12 0.0650(10) 0.0299(6) 0.0490(8) 0.0219(6) 0.0048(7) 0.0059(6)
C13 0.0822(14) 0.0514(10) 0.0675(12) 0.0419(9) -0.0005(10) 0.0043(9)
C14 0.0653(13) 0.137(3) 0.0703(14) 0.0718(16) 0.0177(11) 0.0101(14)
C15 0.0907(17) 0.137(3) 0.0421(9) 0.0257(12) 0.0280(10) 0.0637(18)
C16 0.0690(11) 0.0783(13) 0.0510(9) 0.0192(9) 0.0259(8) 0.0458(11)

loop_
_atom_type_symbol
_atom_type_description
_atom_type_scat_dispersion_real
_atom_type_scat_dispersion_imag
_atom_type_scat_source
C C 0.0033 0.0016 'International Tables Vol C Tables 4.2.6.8 and 6.1.1.4'
H H 0.0000 0.0000 'International Tables Vol C Tables 4.2.6.8 and 6.1.1.4'
N N 0.0061 0.0033 'International Tables Vol C Tables 4.2.6.8 and 6.1.1.4'
O O 0.0106 0.0060 'International Tables Vol C Tables 4.2.6.8 and 6.1.1.4'
P P 0.1023 0.0942 'International Tables Vol C Tables 4.2.6.8 and 6.1.1.4'
F F 0.0171 0.0103 'International Tables Vol C Tables 4.2.6.8 and 6.1.1.4'

loop_
_geom_angle_atom_site_label_1
_geom_angle_atom_site_label_2
_geom_angle_atom_site_label_3
_geom_angle
_geom_angle_site_symmetry_1
_geom_angle_site_symmetry_3
_geom_angle_publ_flag
O1 P1 N3 118.22(5) . . ?
O1 P1 N2 112.56(5) . . ?
N3 P1 N2 107.05(5) . . ?
O1 P1 N1 105.63(5) . . ?
N3 P1 N1 104.24(6) . . ?
N2 P1 N1 108.49(6) . . ?
C1 N1 P1 129.09(9) . . ?
C3 N2 C4 117.64(10) . . ?
C3 N2 P1 119.08(10) . . ?
C4 N2 P1 119.66(8) . . ?
C10 N3 C11 117.26(10) . . ?
C10 N3 P1 117.82(9) . . ?
C11 N3 P1 123.45(8) . . ?
O2 C1 N1 128.26(14) . . ?
O2 C1 C2 118.42(13) . . ?
N1 C1 C2 113.32(12) . . ?
F1 C2 F2 108.58(15) . . ?
F1 C2 F3 106.09(17) . . ?
F2 C2 F3 106.36(15) . . ?
F1 C2 C1 111.74(14) . . ?
F2 C2 C1 112.12(13) . . ?
F3 C2 C1 111.61(12) . . ?
N2 C4 C5 111.17(10) . . ?
N2 C4 C9 112.64(12) . . ?
C5 C4 C9 111.49(11) . . ?
C4 C5 C6 110.32(12) . . ?
C7 C6 C5 111.32(17) . . ?
C6 C7 C8 110.93(13) . . ?
C7 C8 C9 111.19(13) . . ?
C8 C9 C4 111.30(14) . . ?
N3 C11 C16 114.14(12) . . ?
N3 C11 C12 111.87(11) . . ?
C16 C11 C12 109.73(14) . . ?
C11 C12 C13 109.87(13) . . ?
C14 C13 C12 111.4(2) . . ?
C13 C14 C15 111.23(17) . . ?
C14 C15 C16 111.4(2) . . ?
C11 C16 C15 109.90(16) . . ?

loop_
_geom_bond_atom_site_label_1
_geom_bond_atom_site_label_2
_geom_bond_distance
_geom_bond_site_symmetry_2
_geom_bond_publ_flag
P1 O1 1.4782(8) . ?
P1 N3 1.6279(10) . ?
P1 N2 1.6339(10) . ?
P1 N1 1.7120(12) . ?
O2 C1 1.2143(17) . ?
N1 C1 1.3552(16) . ?
N2 C3 1.4668(17) . ?
N2 C4 1.4777(16) . ?
N3 C10 1.4678(16) . ?
N3 C11 1.4714(15) . ?
F1 C2 1.306(2) . ?
F2 C2 1.3070(18) . ?
F3 C2 1.327(2) . ?
C1 C2 1.535(2) . ?
C4 C5 1.527(2) . ?
C4 C9 1.5283(19) . ?
C5 C6 1.530(2) . ?
C6 C7 1.518(3) . ?
C7 C8 1.524(2) . ?
C8 C9 1.528(2) . ?
C11 C16 1.515(2) . ?
C11 C12 1.5250(18) . ?
C12 C13 1.529(2) . ?
C13 C14 1.484(4) . ?
C14 C15 1.518(4) . ?
C15 C16 1.545(3) . ?

loop_
_cod_related_entry_id
_cod_related_entry_database
_cod_related_entry_code
1 ChemSpider 24741331
